data_7150935
loop_
_publ_author_name
'Pandey, Ganesh'
'Bharadwaj, Kishor Chandra'
'Khan, M. Islam'
'Shashidhara, K. S.'
'Puranik, Vedavati G.'

_publ_section_title
;
 Synthesis of polyhydroxy piperidines and their analogues: a novel
 approach towards selective inhibitors of \a-glucosidase
;
_journal_issue 14
_journal_name_full 'Organic &amp; Biomolecular Chemistry'
_journal_page_first 2587
_journal_page_last 2595
_journal_paper_doi 10.1039/b804278k
_journal_volume 6
_journal_year 2008
_chemical_formula_moiety 'C16 H23 N O4'
_chemical_formula_sum 'C16 H23 N O4'
_chemical_formula_weight 293.35
_chemical_melting_point 426.1(10)
_chemical_name_common diols
_chemical_name_systematic
; 
 ? 
;
_space_group_IT_number 4
_symmetry_cell_setting monoclinic
_symmetry_space_group_name_Hall 'P 2yb'
_symmetry_space_group_name_H-M 'P 1 21 1'
_atom_sites_solution_hydrogens geom
_atom_sites_solution_primary direct
_atom_sites_solution_secondary difmap
_audit_creation_method SHELXL-97
_cell_angle_alpha 90.00
_cell_angle_beta 107.1430(10)
_cell_angle_gamma 90.00
_cell_formula_units_Z 2
_cell_length_a 10.9255(6)
_cell_length_b 5.6715(3)
_cell_length_c 12.9037(8)
_cell_measurement_reflns_used 3775
_cell_measurement_temperature 293(2)
_cell_measurement_theta_max 28.126
_cell_measurement_theta_min 2.905
_cell_volume 764.04(8)
_computing_cell_refinement 'BRUKER SAINT'
_computing_data_collection 'BRUKER SMART'
_computing_data_reduction 'BRUKER SAINT'
_computing_molecular_graphics 'SHELXTL and PLATON'
_computing_publication_material SHELXTL
_computing_structure_refinement 'SHELXL-97 (Sheldrick, 1997)'
_computing_structure_solution 'SHELXS-97 (Sheldrick, 1990)'
_diffrn_ambient_temperature 293(2)
_diffrn_measured_fraction_theta_full 0.927
_diffrn_measured_fraction_theta_max 0.927
_diffrn_measurement_device 'Bruker Smart APEX'
_diffrn_measurement_device_type 'CCD Area Detector'
_diffrn_measurement_method 'Omega Scan'
_diffrn_radiation_monochromator graphite
_diffrn_radiation_source 'fine-focus sealed tube'
_diffrn_radiation_type MoK\a
_diffrn_radiation_wavelength 0.71073
_diffrn_reflns_av_R_equivalents 0.0439
_diffrn_reflns_av_sigmaI/netI 0.0473
_diffrn_reflns_limit_h_max 12
_diffrn_reflns_limit_h_min -12
_diffrn_reflns_limit_k_max 6
_diffrn_reflns_limit_k_min -6
_diffrn_reflns_limit_l_max 14
_diffrn_reflns_limit_l_min -14
_diffrn_reflns_number 5981
_diffrn_reflns_theta_full 23.99
_diffrn_reflns_theta_max 23.99
_diffrn_reflns_theta_min 1.65
_exptl_absorpt_coefficient_mu 0.091
_exptl_absorpt_correction_T_max 0.9981
_exptl_absorpt_correction_T_min 0.9809
_exptl_absorpt_correction_type multi-scan
_exptl_absorpt_process_details 'Bruker SADABS'
_exptl_crystal_colour colourless'
_exptl_crystal_density_diffrn 1.275
_exptl_crystal_density_method 'not measured'
_exptl_crystal_description needle
_exptl_crystal_F_000 316
_exptl_crystal_size_max 0.21
_exptl_crystal_size_mid 0.05
_exptl_crystal_size_min 0.02
_refine_diff_density_max 0.201
_refine_diff_density_min -0.224
_refine_diff_density_rms 0.048
_refine_ls_abs_structure_details 'Flack H D (1983), Acta Cryst. A39, 876-881'
_refine_ls_abs_structure_Flack 0(2)
_refine_ls_extinction_method none
_refine_ls_goodness_of_fit_ref 1.175
_refine_ls_hydrogen_treatment riding
_refine_ls_matrix_type full
_refine_ls_number_parameters 194
_refine_ls_number_reflns 2186
_refine_ls_number_restraints 1
_refine_ls_restrained_S_all 1.175
_refine_ls_R_factor_all 0.0607
_refine_ls_R_factor_gt 0.0565
_refine_ls_shift/su_max 0.000
_refine_ls_shift/su_mean 0.000
_refine_ls_structure_factor_coef Fsqd
_refine_ls_weighting_details 'calc w=1/[\s^2^(Fo^2^)+(0.0000P)^2^+0.8495P] where P=(Fo^2^+2Fc^2^)/3'
_refine_ls_weighting_scheme calc
_refine_ls_wR_factor_gt 0.1142
_refine_ls_wR_factor_ref 0.1156
_reflns_number_gt 2057
_reflns_number_total 2186
_reflns_threshold_expression >2sigma(I)
_cod_data_source_file b804278k_b.txt
_cod_data_source_block Compound18b
_cod_depositor_comments
;
The following automatic conversions were performed:

'_chemical_melting_point' value '152-154 degree centigrade' was
changed to '426.1(10)' - it was converted from degrees Celsius(C) to
Kelvins(K), the average value was taken and precision was estimated.

Automatic conversion script
Id: cif_fix_values 1646 2011-03-28 12:23:43Z adriana 
;
_cod_original_sg_symbol_H-M P21
_cod_database_code 7150935

loop_
_symmetry_equiv_pos_as_xyz
'x, y, z'
'-x, y+1/2, -z'

loop_
_atom_site_label
_atom_site_type_symbol
_atom_site_fract_x
_atom_site_fract_y
_atom_site_fract_z
_atom_site_U_iso_or_equiv
_atom_site_adp_type
_atom_site_occupancy
_atom_site_symmetry_multiplicity
_atom_site_calc_flag
_atom_site_refinement_flags
_atom_site_disorder_assembly
_atom_site_disorder_group
O1 O 0.3181(2) 0.8253(5) 0.22366(19) 0.0333(7) Uani 1 1 d . . .
C2 C 0.2541(4) 0.9766(8) 0.1337(3) 0.0356(10) Uani 1 1 d . . .
C3A C 0.4706(4) 0.9872(8) 0.1576(3) 0.0338(10) Uani 1 1 d . . .
H3A H 0.4912 1.1136 0.2118 0.041 Uiso 1 1 calc R . .
O3 O 0.3490(3) 1.0357(5) 0.0800(2) 0.0434(8) Uani 1 1 d . . .
C4 C 0.5841(4) 0.9479(8) 0.1146(3) 0.0380(11) Uani 1 1 d . . .
H4A H 0.5669 0.8201 0.0623 0.046 Uiso 1 1 calc R . .
H4B H 0.6029 1.0895 0.0800 0.046 Uiso 1 1 calc R . .
N5 N 0.6911(3) 0.8879(6) 0.2101(2) 0.0349(9) Uani 1 1 d . . .
C6 C 0.6652(4) 0.6756(8) 0.2661(3) 0.0344(10) Uani 1 1 d . . .
H6A H 0.7400 0.6414 0.3267 0.041 Uiso 1 1 calc R . .
H6B H 0.6521 0.5432 0.2164 0.041 Uiso 1 1 calc R . .
C7 C 0.5476(4) 0.6975(7) 0.3085(3) 0.0295(9) Uani 1 1 d . . .
C7A C 0.4399(4) 0.7665(7) 0.2090(3) 0.0291(10) Uani 1 1 d . . .
H7A H 0.4270 0.6382 0.1560 0.035 Uiso 1 1 calc R . .
C8 C 0.5689(4) 0.8690(8) 0.4015(3) 0.0368(10) Uani 1 1 d . . .
H8A H 0.6432 0.8197 0.4597 0.044 Uiso 1 1 calc R . .
H8B H 0.5868 1.0238 0.3775 0.044 Uiso 1 1 calc R . .
C9 C 0.2093(5) 1.1917(9) 0.1790(4) 0.0590(14) Uani 1 1 d . . .
H9A H 0.1537 1.1458 0.2209 0.088 Uiso 1 1 calc R . .
H9B H 0.1635 1.2924 0.1206 0.088 Uiso 1 1 calc R . .
H9C H 0.2818 1.2748 0.2245 0.088 Uiso 1 1 calc R . .
C10 C 0.1476(4) 0.8435(10) 0.0544(3) 0.0574(14) Uani 1 1 d . . .
H10A H 0.1811 0.7011 0.0330 0.086 Uiso 1 1 calc R . .
H10B H 0.1113 0.9396 -0.0084 0.086 Uiso 1 1 calc R . .
H10C H 0.0826 0.8050 0.0880 0.086 Uiso 1 1 calc R . .
C11 C 0.8097(4) 0.8598(11) 0.1800(3) 0.0499(13) Uani 1 1 d . . .
H11A H 0.8167 0.9892 0.1329 0.060 Uiso 1 1 calc R . .
H11B H 0.8045 0.7148 0.1390 0.060 Uiso 1 1 calc R . .
C12 C 0.9298(4) 0.8532(9) 0.2760(3) 0.0374(10) Uani 1 1 d . . .
C13 C 0.9551(4) 1.0335(8) 0.3503(3) 0.0436(12) Uani 1 1 d . . .
H13 H 0.8964 1.1559 0.3426 0.052 Uiso 1 1 calc R . .
C14 C 1.0666(4) 1.0360(9) 0.4365(4) 0.0493(12) Uani 1 1 d . . .
H14 H 1.0826 1.1587 0.4865 0.059 Uiso 1 1 calc R . .
C15 C 1.1533(4) 0.8545(9) 0.4471(4) 0.0495(12) Uani 1 1 d . . .
H15 H 1.2287 0.8556 0.5043 0.059 Uiso 1 1 calc R . .
C16 C 1.1294(5) 0.6727(10) 0.3740(4) 0.0511(13) Uani 1 1 d . . .
H16 H 1.1880 0.5502 0.3817 0.061 Uiso 1 1 calc R . .
C17 C 1.0172(4) 0.6726(9) 0.2887(4) 0.0423(11) Uani 1 1 d . . .
H17 H 1.0007 0.5488 0.2392 0.051 Uiso 1 1 calc R . .
O2 O 0.5234(3) 0.4650(5) 0.3413(2) 0.0387(7) Uani 1 1 d . . .
H2 H 0.5188 0.4690 0.4035 0.058 Uiso 1 1 calc R . .
O4 O 0.4614(3) 0.8844(6) 0.4417(2) 0.0505(9) Uani 1 1 d . . .
H4 H 0.3972 0.9152 0.3917 0.076 Uiso 1 1 calc R . .

loop_
_atom_site_aniso_label
_atom_site_aniso_U_11
_atom_site_aniso_U_22
_atom_site_aniso_U_33
_atom_site_aniso_U_23
_atom_site_aniso_U_13
_atom_site_aniso_U_12
O1 0.0288(16) 0.0418(18) 0.0296(13) 0.0094(14) 0.0091(12) 0.0052(14)
C2 0.023(2) 0.046(3) 0.035(2) 0.012(2) 0.0041(18) -0.002(2)
C3A 0.030(3) 0.042(3) 0.0259(19) 0.006(2) 0.0021(18) 0.002(2)
O3 0.0309(18) 0.062(2) 0.0336(15) 0.0216(15) 0.0035(13) 0.0029(16)
C4 0.030(3) 0.055(3) 0.025(2) 0.007(2) 0.0014(19) -0.002(2)
N5 0.027(2) 0.049(2) 0.0269(16) 0.0070(16) 0.0059(15) 0.0000(17)
C6 0.032(3) 0.040(2) 0.028(2) -0.0001(19) 0.0027(19) 0.007(2)
C7 0.036(3) 0.027(2) 0.025(2) 0.0034(17) 0.0067(18) 0.0030(19)
C7A 0.037(3) 0.030(2) 0.0210(18) -0.0002(16) 0.0083(18) -0.0021(18)
C8 0.040(3) 0.039(3) 0.029(2) -0.002(2) 0.0055(18) -0.005(2)
C9 0.054(3) 0.051(3) 0.075(4) 0.010(3) 0.023(3) 0.014(3)
C10 0.043(3) 0.076(4) 0.045(3) 0.015(3) 0.001(2) -0.008(3)
C11 0.038(3) 0.080(4) 0.032(2) 0.004(3) 0.011(2) -0.002(3)
C12 0.031(2) 0.050(3) 0.035(2) 0.000(2) 0.0157(19) 0.001(2)
C13 0.035(3) 0.046(3) 0.050(3) 0.004(2) 0.012(2) 0.009(2)
C14 0.047(3) 0.051(3) 0.049(3) -0.013(2) 0.012(2) -0.006(3)
C15 0.034(3) 0.066(4) 0.047(3) 0.003(3) 0.009(2) -0.001(3)
C16 0.043(3) 0.053(3) 0.060(3) 0.007(3) 0.017(3) 0.015(3)
C17 0.037(3) 0.048(3) 0.043(3) -0.005(2) 0.014(2) 0.000(2)
O2 0.060(2) 0.0268(15) 0.0289(14) 0.0026(12) 0.0126(14) -0.0008(14)
O4 0.053(2) 0.066(2) 0.0329(15) -0.0125(17) 0.0133(14) 0.0000(19)

loop_
_atom_type_symbol
_atom_type_description
_atom_type_scat_dispersion_real
_atom_type_scat_dispersion_imag
_atom_type_scat_source
C C 0.0033 0.0016 'International Tables Vol C Tables 4.2.6.8 and 6.1.1.4'
H H 0.0000 0.0000 'International Tables Vol C Tables 4.2.6.8 and 6.1.1.4'
N N 0.0061 0.0033 'International Tables Vol C Tables 4.2.6.8 and 6.1.1.4'
O O 0.0106 0.0060 'International Tables Vol C Tables 4.2.6.8 and 6.1.1.4'

loop_
_geom_angle_atom_site_label_1
_geom_angle_atom_site_label_2
_geom_angle_atom_site_label_3
_geom_angle
_geom_angle_site_symmetry_1
_geom_angle_site_symmetry_3
_geom_angle_publ_flag
C7A O1 C2 106.2(3) . . ?
O3 C2 O1 106.1(3) . . ?
O3 C2 C9 111.2(4) . . ?
O1 C2 C9 107.8(3) . . ?
O3 C2 C10 108.1(3) . . ?
O1 C2 C10 110.0(4) . . ?
C9 C2 C10 113.4(4) . . ?
O3 C3A C7A 100.7(3) . . ?
O3 C3A C4 117.4(3) . . ?
C7A C3A C4 110.7(4) . . ?
O3 C3A H3A 109.2 . . ?
C7A C3A H3A 109.2 . . ?
C4 C3A H3A 109.2 . . ?
C3A O3 C2 105.5(3) . . ?
N5 C4 C3A 105.2(3) . . ?
N5 C4 H4A 110.7 . . ?
C3A C4 H4A 110.7 . . ?
N5 C4 H4B 110.7 . . ?
C3A C4 H4B 110.7 . . ?
H4A C4 H4B 108.8 . . ?
C4 N5 C11 110.5(3) . . ?
C4 N5 C6 112.3(3) . . ?
C11 N5 C6 110.7(4) . . ?
N5 C6 C7 114.1(3) . . ?
N5 C6 H6A 108.7 . . ?
C7 C6 H6A 108.7 . . ?
N5 C6 H6B 108.7 . . ?
C7 C6 H6B 108.7 . . ?
H6A C6 H6B 107.6 . . ?
O2 C7 C8 110.9(3) . . ?
O2 C7 C7A 108.8(3) . . ?
C8 C7 C7A 114.0(3) . . ?
O2 C7 C6 106.0(3) . . ?
C8 C7 C6 112.6(3) . . ?
C7A C7 C6 103.9(3) . . ?
O1 C7A C3A 101.6(3) . . ?
O1 C7A C7 117.8(3) . . ?
C3A C7A C7 111.8(3) . . ?
O1 C7A H7A 108.4 . . ?
C3A C7A H7A 108.4 . . ?
C7 C7A H7A 108.4 . . ?
O4 C8 C7 112.3(3) . . ?
O4 C8 H8A 109.1 . . ?
C7 C8 H8A 109.1 . . ?
O4 C8 H8B 109.1 . . ?
C7 C8 H8B 109.1 . . ?
H8A C8 H8B 107.9 . . ?
C2 C9 H9A 109.5 . . ?
C2 C9 H9B 109.5 . . ?
H9A C9 H9B 109.5 . . ?
C2 C9 H9C 109.5 . . ?
H9A C9 H9C 109.5 . . ?
H9B C9 H9C 109.5 . . ?
C2 C10 H10A 109.5 . . ?
C2 C10 H10B 109.5 . . ?
H10A C10 H10B 109.5 . . ?
C2 C10 H10C 109.5 . . ?
H10A C10 H10C 109.5 . . ?
H10B C10 H10C 109.5 . . ?
N5 C11 C12 113.9(3) . . ?
N5 C11 H11A 108.8 . . ?
C12 C11 H11A 108.8 . . ?
N5 C11 H11B 108.8 . . ?
C12 C11 H11B 108.8 . . ?
H11A C11 H11B 107.7 . . ?
C13 C12 C17 118.8(4) . . ?
C13 C12 C11 120.0(4) . . ?
C17 C12 C11 121.2(4) . . ?
C12 C13 C14 121.1(4) . . ?
C12 C13 H13 119.5 . . ?
C14 C13 H13 119.5 . . ?
C15 C14 C13 119.2(5) . . ?
C15 C14 H14 120.4 . . ?
C13 C14 H14 120.4 . . ?
C16 C15 C14 120.6(4) . . ?
C16 C15 H15 119.7 . . ?
C14 C15 H15 119.7 . . ?
C15 C16 C17 119.5(5) . . ?
C15 C16 H16 120.3 . . ?
C17 C16 H16 120.3 . . ?
C12 C17 C16 120.9(5) . . ?
C12 C17 H17 119.5 . . ?
C16 C17 H17 119.5 . . ?
C7 O2 H2 109.5 . . ?
C8 O4 H4 109.5 . . ?

loop_
_geom_bond_atom_site_label_1
_geom_bond_atom_site_label_2
_geom_bond_distance
_geom_bond_site_symmetry_2
_geom_bond_publ_flag
O1 C7A 1.437(5) . ?
O1 C2 1.447(4) . ?
C2 O3 1.446(4) . ?
C2 C9 1.496(6) . ?
C2 C10 1.506(6) . ?
C3A O3 1.436(5) . ?
C3A C7A 1.500(5) . ?
C3A C4 1.516(5) . ?
C3A H3A 0.9800 . ?
C4 N5 1.467(5) . ?
C4 H4A 0.9700 . ?
C4 H4B 0.9700 . ?
N5 C11 1.467(5) . ?
N5 C6 1.474(5) . ?
C6 C7 1.543(5) . ?
C6 H6A 0.9700 . ?
C6 H6B 0.9700 . ?
C7 O2 1.433(5) . ?
C7 C8 1.508(5) . ?
C7 C7A 1.515(5) . ?
C7A H7A 0.9800 . ?
C8 O4 1.420(5) . ?
C8 H8A 0.9700 . ?
C8 H8B 0.9700 . ?
C9 H9A 0.9600 . ?
C9 H9B 0.9600 . ?
C9 H9C 0.9600 . ?
C10 H10A 0.9600 . ?
C10 H10B 0.9600 . ?
C10 H10C 0.9600 . ?
C11 C12 1.517(5) . ?
C11 H11A 0.9700 . ?
C11 H11B 0.9700 . ?
C12 C13 1.372(6) . ?
C12 C17 1.376(6) . ?
C13 C14 1.387(6) . ?
C13 H13 0.9300 . ?
C14 C15 1.378(7) . ?
C14 H14 0.9300 . ?
C15 C16 1.369(7) . ?
C15 H15 0.9300 . ?
C16 C17 1.386(6) . ?
C16 H16 0.9300 . ?
C17 H17 0.9300 . ?
O2 H2 0.8200 . ?
O4 H4 0.8200 . ?

loop_
_geom_torsion_atom_site_label_1
_geom_torsion_atom_site_label_2
_geom_torsion_atom_site_label_3
_geom_torsion_atom_site_label_4
_geom_torsion
_geom_torsion_site_symmetry_1
_geom_torsion_site_symmetry_2
_geom_torsion_site_symmetry_3
_geom_torsion_site_symmetry_4
_geom_torsion_publ_flag
C7A O1 C2 O3 -9.9(4) . . . . ?
C7A O1 C2 C9 -129.2(4) . . . . ?
C7A O1 C2 C10 106.7(4) . . . . ?
C7A C3A O3 C2 38.5(4) . . . . ?
C4 C3A O3 C2 158.7(4) . . . . ?
O1 C2 O3 C3A -18.7(4) . . . . ?
C9 C2 O3 C3A 98.3(4) . . . . ?
C10 C2 O3 C3A -136.6(4) . . . . ?
O3 C3A C4 N5 -176.4(3) . . . . ?
C7A C3A C4 N5 -61.6(4) . . . . ?
C3A C4 N5 C11 -176.4(4) . . . . ?
C3A C4 N5 C6 59.4(4) . . . . ?
C4 N5 C6 C7 -60.4(4) . . . . ?
C11 N5 C6 C7 175.5(3) . . . . ?
N5 C6 C7 O2 169.4(3) . . . . ?
N5 C6 C7 C8 -69.1(4) . . . . ?
N5 C6 C7 C7A 54.8(4) . . . . ?
C2 O1 C7A C3A 33.2(4) . . . . ?
C2 O1 C7A C7 155.6(3) . . . . ?
O3 C3A C7A O1 -44.0(3) . . . . ?
C4 C3A C7A O1 -168.9(3) . . . . ?
O3 C3A C7A C7 -170.5(3) . . . . ?
C4 C3A C7A C7 64.6(4) . . . . ?
O2 C7 C7A O1 73.7(4) . . . . ?
C8 C7 C7A O1 -50.7(5) . . . . ?
C6 C7 C7A O1 -173.6(3) . . . . ?
O2 C7 C7A C3A -169.2(3) . . . . ?
C8 C7 C7A C3A 66.4(4) . . . . ?
C6 C7 C7A C3A -56.5(4) . . . . ?
O2 C7 C8 O4 -60.0(5) . . . . ?
C7A C7 C8 O4 63.3(5) . . . . ?
C6 C7 C8 O4 -178.7(3) . . . . ?
C4 N5 C11 C12 166.8(4) . . . . ?
C6 N5 C11 C12 -68.1(5) . . . . ?
N5 C11 C12 C13 -54.8(6) . . . . ?
N5 C11 C12 C17 127.4(5) . . . . ?
C17 C12 C13 C14 0.3(6) . . . . ?
C11 C12 C13 C14 -177.5(4) . . . . ?
C12 C13 C14 C15 0.3(7) . . . . ?
C13 C14 C15 C16 -0.6(7) . . . . ?
C14 C15 C16 C17 0.3(7) . . . . ?
C13 C12 C17 C16 -0.6(7) . . . . ?
C11 C12 C17 C16 177.2(4) . . . . ?
C15 C16 C17 C12 0.3(7) . . . . ?

loop_
_cod_related_entry_id
_cod_related_entry_database
_cod_related_entry_code
1 ChemSpider 9325634
